data_1542835
loop_
_publ_author_name
'Mishra, Manish Kumar'
'Mukherjee, Arijit'
'Ramamurty, Upadrasta'
'Desiraju, Gautam R.'

_publ_section_title
;
 Crystal chemistry and photomechanical behavior of 3,4-dimethoxycinnamic
 acid: correlation between maximum yield in the solid-state topochemical
 reaction and cooperative molecular motion
;
_journal_coeditor_code LC5066SUP1
_journal_issue 6
_journal_name_full IUCrJ
_journal_page_first 653
_journal_page_last 660
_journal_paper_doi 10.1107/S2052252515017297
_journal_volume 2
_journal_year 2015
_chemical_formula_sum 'C11 H12 O4'
_chemical_formula_weight 208.11
_chemical_name_systematic
;
 ?
;
_space_group_IT_number 14
_symmetry_cell_setting monoclinic
_symmetry_space_group_name_Hall '-P 2ybc'
_symmetry_space_group_name_H-M 'P 1 21/c 1'
_atom_sites_solution_hydrogens geom
_atom_sites_solution_primary direct
_atom_sites_solution_secondary difmap
_audit_creation_method SHELXL-97
_cell_angle_alpha 90.00
_cell_angle_beta 128.86(3)
_cell_angle_gamma 90.00
_cell_formula_units_Z 4
_cell_length_a 11.216(6)
_cell_length_b 8.214(6)
_cell_length_c 14.073(12)
_cell_measurement_temperature 150
_cell_volume 1009.6(13)
_computing_structure_refinement 'SHELXL-97 (Sheldrick, 2008)'
_diffrn_ambient_temperature 150
_diffrn_measured_fraction_theta_full 0.988
_diffrn_measured_fraction_theta_max 0.988
_diffrn_measurement_device_type 'Rigaku Mercury375R (2x2 bin mode)'
_diffrn_radiation_monochromator graphite
_diffrn_radiation_source 'fine-focus sealed tube'
_diffrn_radiation_type MoK\a
_diffrn_radiation_wavelength 0.71073
_diffrn_reflns_av_R_equivalents 0.0630
_diffrn_reflns_av_sigmaI/netI 0.0336
_diffrn_reflns_limit_h_max 14
_diffrn_reflns_limit_h_min -14
_diffrn_reflns_limit_k_max 10
_diffrn_reflns_limit_k_min -10
_diffrn_reflns_limit_l_max 18
_diffrn_reflns_limit_l_min -18
_diffrn_reflns_number 10242
_diffrn_reflns_theta_full 27.53
_diffrn_reflns_theta_max 27.53
_diffrn_reflns_theta_min 2.89
_exptl_absorpt_coefficient_mu 0.105
_exptl_absorpt_correction_type none
_exptl_crystal_colour Colorless
_exptl_crystal_density_diffrn 1.369
_exptl_crystal_density_method 'not measured'
_exptl_crystal_description block
_exptl_crystal_F_000 440
_exptl_crystal_size_max 0.25
_exptl_crystal_size_mid 0.15
_exptl_crystal_size_min 0.10
_refine_diff_density_max 0.237
_refine_diff_density_min -0.324
_refine_diff_density_rms 0.065
_refine_ls_extinction_method none
_refine_ls_goodness_of_fit_ref 1.081
_refine_ls_hydrogen_treatment mixed
_refine_ls_matrix_type full
_refine_ls_number_parameters 138
_refine_ls_number_reflns 2304
_refine_ls_number_restraints 0
_refine_ls_restrained_S_all 1.081
_refine_ls_R_factor_all 0.0465
_refine_ls_R_factor_gt 0.0434
_refine_ls_shift/su_max 0.000
_refine_ls_shift/su_mean 0.000
_refine_ls_structure_factor_coef Fsqd
_refine_ls_weighting_details 'calc w=1/[\s^2^(Fo^2^)+(0.0771P)^2^+0.1406P] where P=(Fo^2^+2Fc^2^)/3'
_refine_ls_weighting_scheme calc
_refine_ls_wR_factor_gt 0.1236
_refine_ls_wR_factor_ref 0.1267
_reflns_number_gt 2083
_reflns_number_total 2304
_reflns_threshold_expression >2\s(I)
_cod_data_source_file lc5066.cif
_cod_data_source_block dmcaformII
_cod_depositor_comments
;
The following automatic conversions were performed:

'_symmetry_cell_setting' value 'Monoclinic' changed to 'monoclinic'
according to
/usr/data/users/saulius/automatic-downloads/current/IUCr/lib/dictionaries/cif_core.dic
dictionary named 'cif_core.dic' version 2.4.2 from 2011-04-26.

Automatic conversion script
Id: cif_fix_values 4287 2015-11-16 14:04:37Z antanas 
;
_cod_original_sg_symbol_H-M 'P 21/c'
_cod_database_code 1542835

loop_
_symmetry_equiv_pos_as_xyz
'x, y, z'
'-x, y+1/2, -z+1/2'
'-x, -y, -z'
'x, -y-1/2, z-1/2'

loop_
_atom_site_label
_atom_site_type_symbol
_atom_site_fract_x
_atom_site_fract_y
_atom_site_fract_z
_atom_site_U_iso_or_equiv
_atom_site_adp_type
_atom_site_occupancy
_atom_site_symmetry_multiplicity
_atom_site_calc_flag
_atom_site_refinement_flags
O1 O 0.48499(10) 0.14409(10) 0.41129(8) 0.0305(2) Uani 1 1 d .
O2 O 0.38102(9) 0.14106(10) 0.50437(8) 0.0303(2) Uani 1 1 d .
H2 H 0.4226 0.0518 0.5277 0.045 Uiso 1 1 d R
O3 O 0.07811(9) 0.95786(9) 0.26884(7) 0.0271(2) Uani 1 1 d .
O4 O 0.13725(9) 1.08876(9) 0.13664(7) 0.0288(2) Uani 1 1 d .
C12 C 0.30088(11) 0.62207(13) 0.27301(9) 0.0233(2) Uani 1 1 d .
C13 C 0.16217(11) 0.86437(13) 0.25079(9) 0.0217(2) Uani 1 1 d .
C14 C 0.33733(12) 0.37013(13) 0.38856(10) 0.0265(3) Uani 1 1 d .
H26 H 0.2767 0.4114 0.4070 0.032 Uiso 1 1 calc R
C15 C 0.19419(12) 0.93650(13) 0.17742(9) 0.0235(2) Uani 1 1 d .
C16 C 0.21514(11) 0.70988(12) 0.29734(9) 0.0229(2) Uani 1 1 d .
H10 H 0.1938 0.6633 0.3454 0.027 Uiso 1 1 calc R
C17 C 0.40730(11) 0.20896(13) 0.43456(9) 0.0241(2) Uani 1 1 d .
C18 C 0.33104(12) 0.69432(14) 0.20086(10) 0.0265(3) Uani 1 1 d .
H11 H 0.3876 0.6376 0.1840 0.032 Uiso 1 1 calc R
C19 C 0.27816(13) 0.85005(14) 0.15325(10) 0.0268(3) Uani 1 1 d .
H12 H 0.2994 0.8961 0.1050 0.032 Uiso 1 1 calc R
C20 C 0.35848(11) 0.45885(13) 0.32107(9) 0.0247(2) Uani 1 1 d .
H25 H 0.4168 0.4112 0.3024 0.030 Uiso 1 1 calc R
C21 C 0.17804(15) 1.17191(15) 0.07170(11) 0.0341(3) Uani 1 1 d .
H13 H 0.1356 1.2797 0.0514 0.051 Uiso 1 1 calc R
H14 H 0.1385 1.1134 -0.0018 0.051 Uiso 1 1 calc R
H15 H 0.2875 1.1785 0.1218 0.051 Uiso 1 1 calc R
C22 C 0.06457(13) 0.89859(14) 0.35734(10) 0.0292(3) Uani 1 1 d .
H16 H 0.0111 0.9772 0.3686 0.044 Uiso 1 1 calc R
H17 H 0.1648 0.8808 0.4335 0.044 Uiso 1 1 calc R
H18 H 0.0087 0.7979 0.3293 0.044 Uiso 1 1 calc R

loop_
_atom_site_aniso_label
_atom_site_aniso_U_11
_atom_site_aniso_U_22
_atom_site_aniso_U_33
_atom_site_aniso_U_23
_atom_site_aniso_U_13
_atom_site_aniso_U_12
O1 0.0342(4) 0.0298(4) 0.0380(4) 0.0048(3) 0.0277(4) 0.0084(3)
O2 0.0343(4) 0.0273(4) 0.0405(5) 0.0046(3) 0.0289(4) 0.0064(3)
O3 0.0332(4) 0.0266(4) 0.0318(4) 0.0049(3) 0.0254(4) 0.0067(3)
O4 0.0351(4) 0.0256(4) 0.0330(4) 0.0048(3) 0.0250(4) 0.0019(3)
C12 0.0204(5) 0.0248(5) 0.0243(5) -0.0038(4) 0.0138(4) -0.0021(4)
C13 0.0203(5) 0.0241(5) 0.0224(5) -0.0030(4) 0.0142(4) -0.0017(3)
C14 0.0258(5) 0.0253(5) 0.0314(5) -0.0021(4) 0.0194(5) 0.0025(4)
C15 0.0228(5) 0.0250(5) 0.0219(5) -0.0016(4) 0.0136(4) -0.0029(4)
C16 0.0230(5) 0.0236(5) 0.0253(5) -0.0011(4) 0.0168(4) -0.0017(4)
C17 0.0214(5) 0.0254(5) 0.0255(5) -0.0032(4) 0.0148(4) -0.0002(4)
C18 0.0241(5) 0.0325(6) 0.0277(5) -0.0042(4) 0.0185(4) -0.0004(4)
C19 0.0272(5) 0.0324(6) 0.0263(5) -0.0009(4) 0.0194(4) -0.0033(4)
C20 0.0208(5) 0.0262(5) 0.0269(5) -0.0049(4) 0.0149(4) 0.0002(4)
C21 0.0399(6) 0.0336(6) 0.0357(6) 0.0066(5) 0.0271(5) -0.0014(5)
C22 0.0340(6) 0.0318(6) 0.0343(6) 0.0058(4) 0.0275(5) 0.0072(4)

loop_
_atom_type_symbol
_atom_type_description
_atom_type_scat_dispersion_real
_atom_type_scat_dispersion_imag
_atom_type_scat_source
C C 0.0030 0.0020 'International Tables Vol C Tables 4.2.6.8 and 6.1.1.4'
H H 0.0000 0.0000 'International Tables Vol C Tables 4.2.6.8 and 6.1.1.4'
O O 0.0110 0.0060 'International Tables Vol C Tables 4.2.6.8 and 6.1.1.4'

loop_
_geom_angle_atom_site_label_1
_geom_angle_atom_site_label_2
_geom_angle_atom_site_label_3
_geom_angle
C17 O2 H2 110.0
C13 O3 C22 115.82(9)
C15 O4 C21 117.20(9)
C18 C12 C16 118.46(10)
C18 C12 C20 119.48(10)
C16 C12 C20 122.06(10)
O3 C13 C16 125.02(10)
O3 C13 C15 115.00(10)
C16 C13 C15 119.97(10)
C20 C14 C17 121.58(10)
C20 C14 H26 119.2
C17 C14 H26 119.2
O4 C15 C19 125.60(10)
O4 C15 C13 115.21(9)
C19 C15 C13 119.18(11)
C13 C16 C12 120.85(10)
C13 C16 H10 119.6
C12 C16 H10 119.6
O1 C17 O2 123.01(10)
O1 C17 C14 123.14(10)
O2 C17 C14 113.85(9)
C12 C18 C19 121.26(10)
C12 C18 H11 119.4
C19 C18 H11 119.4
C15 C19 C18 120.27(10)
C15 C19 H12 119.9
C18 C19 H12 119.9
C14 C20 C12 127.53(10)
C14 C20 H25 116.2
C12 C20 H25 116.2
O4 C21 H13 109.5
O4 C21 H14 109.5
H13 C21 H14 109.5
O4 C21 H15 109.5
H13 C21 H15 109.5
H14 C21 H15 109.5
O3 C22 H16 109.5
O3 C22 H17 109.5
H16 C22 H17 109.5
O3 C22 H18 109.5
H16 C22 H18 109.5
H17 C22 H18 109.5

loop_
_geom_bond_atom_site_label_1
_geom_bond_atom_site_label_2
_geom_bond_distance
O1 C17 1.2282(14)
O2 C17 1.3139(15)
O2 H2 0.8191
O3 C13 1.3579(13)
O3 C22 1.4313(16)
O4 C15 1.3570(16)
O4 C21 1.4268(15)
C12 C18 1.3886(17)
C12 C16 1.4056(15)
C12 C20 1.4574(17)
C13 C16 1.3799(17)
C13 C15 1.4182(16)
C14 C20 1.3313(17)
C14 C17 1.4663(17)
C14 H26 0.9300
C15 C19 1.3817(16)
C16 H10 0.9300
C18 C19 1.3922(18)
C18 H11 0.9300
C19 H12 0.9300
C20 H25 0.9300
C21 H13 0.9600
C21 H14 0.9600
C21 H15 0.9600
C22 H16 0.9600
C22 H17 0.9600
C22 H18 0.9600

loop_
_geom_torsion_atom_site_label_1
_geom_torsion_atom_site_label_2
_geom_torsion_atom_site_label_3
_geom_torsion_atom_site_label_4
_geom_torsion
C22 O3 C13 C16 9.57(15)
C22 O3 C13 C15 -170.70(9)
C21 O4 C15 C19 -5.47(16)
C21 O4 C15 C13 174.54(9)
O3 C13 C15 O4 0.45(13)
C16 C13 C15 O4 -179.81(9)
O3 C13 C15 C19 -179.54(9)
C16 C13 C15 C19 0.20(15)
O3 C13 C16 C12 179.66(9)
C15 C13 C16 C12 -0.05(15)
C18 C12 C16 C13 -0.05(15)
C20 C12 C16 C13 179.91(9)
C20 C14 C17 O1 -2.21(17)
C20 C14 C17 O2 176.93(10)
C16 C12 C18 C19 0.00(15)
C20 C12 C18 C19 -179.97(9)
O4 C15 C19 C18 179.76(9)
C13 C15 C19 C18 -0.26(16)
C12 C18 C19 C15 0.16(16)
C17 C14 C20 C12 -177.71(9)
C18 C12 C20 C14 -178.14(10)
C16 C12 C20 C14 1.90(17)
